data_4022943
loop_
_publ_author_name
'Rodolphe Jazzar'
'Jean-Baptiste Bourg'
'Rian D. Dewhurst'
'Bruno Donnadieu'
'Guy Bertrand'

_publ_contact_author 'Prof G. Bertrand'
_publ_contact_author_address
;
University of California
Department of Chemistry
Riverside, CA 92521 USA
;
_publ_contact_author_email 'gbertrand@mail.ucr.edu '
_publ_contact_author_phone 909-787-2719
_publ_section_title
;
 Intramolecular "Hydroiminiumation and -amidiniumation"
 of Alkenes: A Convenient, Flexible, and Scalable Route to
 Cyclic Iminium and Imidazolinium Salts
;
_journal_name_full 'Journal of Organic Chemistry'
_journal_page_first 3492
_journal_page_last 3499
_journal_paper_doi 10.1021/jo0703909
_journal_volume 72
_journal_year 2007
_chemical_formula_sum 'C28 H44 Cl7 N'
_chemical_formula_weight 642.79
_chemical_name_systematic
;
 ?
;
_space_group_IT_number 19
_symmetry_cell_setting orthorhombic
_symmetry_space_group_name_Hall 'P 2ac 2ab'
_symmetry_space_group_name_H-M 'P 21 21 21'
_atom_sites_solution_hydrogens geom
_atom_sites_solution_primary direct
_atom_sites_solution_secondary difmap
_audit_creation_method SHELXL-97
_cell_angle_alpha 90.00
_cell_angle_beta 90.00
_cell_angle_gamma 90.00
_cell_formula_units_Z 4
_cell_length_a 10.5761(7)
_cell_length_b 16.3822(10)
_cell_length_c 19.6147(12)
_cell_measurement_reflns_used 6197
_cell_measurement_temperature 100(2)
_cell_measurement_theta_max 30.34
_cell_measurement_theta_min 2.29
_cell_volume 3398.4(4)
_computing_cell_refinement 'Bruker SMART'
_computing_data_collection 'Bruker SMART'
_computing_data_reduction 'Bruker SAINT'
_computing_molecular_graphics 'Bruker SHELXTL'
_computing_publication_material 'Ortep 3'
_computing_structure_refinement 'SHELXL-97 (Sheldrick, 1997)'
_computing_structure_solution Sir97
_diffrn_ambient_temperature 100(2)
_diffrn_measured_fraction_theta_full 0.992
_diffrn_measured_fraction_theta_max 0.992
_diffrn_measurement_device_type 'CCD area detector'
_diffrn_measurement_method 'phi and omega scans'
_diffrn_radiation_monochromator graphite
_diffrn_radiation_source 'fine-focus sealed tube'
_diffrn_radiation_type MoK\a
_diffrn_radiation_wavelength 0.71073
_diffrn_reflns_av_R_equivalents 0.0797
_diffrn_reflns_av_sigmaI/netI 0.0508
_diffrn_reflns_limit_h_max 8
_diffrn_reflns_limit_h_min -16
_diffrn_reflns_limit_k_max 25
_diffrn_reflns_limit_k_min -25
_diffrn_reflns_limit_l_max 30
_diffrn_reflns_limit_l_min -30
_diffrn_reflns_number 67338
_diffrn_reflns_theta_full 33.53
_diffrn_reflns_theta_max 33.53
_diffrn_reflns_theta_min 2.19
_exptl_absorpt_coefficient_mu 0.602
_exptl_absorpt_correction_T_max 0.9313
_exptl_absorpt_correction_T_min 0.7488
_exptl_absorpt_correction_type none
_exptl_crystal_colour colorless
_exptl_crystal_density_diffrn 1.256
_exptl_crystal_density_meas 0
_exptl_crystal_density_method 'not measured'
_exptl_crystal_description 'prism frag'
_exptl_crystal_F_000 1352
_exptl_crystal_size_max 0.51
_exptl_crystal_size_mid 0.17
_exptl_crystal_size_min 0.12
_refine_diff_density_max 0.347
_refine_diff_density_min -0.330
_refine_diff_density_rms 0.052
_refine_ls_abs_structure_details 'Flack H D (1983), Acta Cryst. A39, 876-881'
_refine_ls_abs_structure_Flack 0.02(3)
_refine_ls_extinction_method none
_refine_ls_goodness_of_fit_ref 1.015
_refine_ls_hydrogen_treatment constr
_refine_ls_matrix_type full
_refine_ls_number_parameters 387
_refine_ls_number_reflns 13087
_refine_ls_number_restraints 9
_refine_ls_restrained_S_all 1.017
_refine_ls_R_factor_all 0.0577
_refine_ls_R_factor_gt 0.0381
_refine_ls_shift/su_max 0.002
_refine_ls_shift/su_mean 0.000
_refine_ls_structure_factor_coef Fsqd
_refine_ls_weighting_details 'calc w=1/[\s^2^(Fo^2^)+(0.0377P)^2^+0.0268P] where P=(Fo^2^+2Fc^2^)/3'
_refine_ls_weighting_scheme calc
_refine_ls_wR_factor_gt 0.0744
_refine_ls_wR_factor_ref 0.0813
_reflns_number_gt 10388
_reflns_number_total 13087
_reflns_threshold_expression >2sigma(I)
_cod_data_source_file jo0703909si20070226_013125_3.cif
_cod_data_source_block 4b
_cod_depositor_comments
;
The following automatic conversions were performed:
'_symmetry_cell_setting' value 'Orthorhombic' changed to 'orthorhombic'
according to '/home/saulius/struct/CIF-dictionaries/cif_core.dic'
dictionary named 'cif_core.dic' version 2.4.1 from 2010-06-29.

Automatic conversion script
Id: cif_fix_enum 1527 2010-12-29 10:47:43Z saulius 
;
_cod_database_code 4022943

loop_
_symmetry_equiv_pos_as_xyz
'x, y, z'
'-x+1/2, -y, z+1/2'
'x+1/2, -y+1/2, -z'
'-x, y+1/2, -z+1/2'

loop_
_atom_site_label
_atom_site_type_symbol
_atom_site_fract_x
_atom_site_fract_y
_atom_site_fract_z
_atom_site_U_iso_or_equiv
_atom_site_adp_type
_atom_site_occupancy
_atom_site_symmetry_multiplicity
_atom_site_calc_flag
_atom_site_refinement_flags
_atom_site_disorder_assembly
_atom_site_disorder_group
Cl1 Cl 0.37813(3) 0.951364(17) 0.202845(16) 0.01813(7) Uani 1 1 d . . .
N1 N 0.44233(10) 0.69773(6) 0.23378(5) 0.01296(19) Uani 1 1 d . . .
C1 C 0.45001(13) 0.76493(7) 0.26712(6) 0.0143(2) Uani 1 1 d . . .
H1 H 0.4371 0.8171 0.2471 0.017 Uiso 1 1 calc R . .
C2 C 0.48137(14) 0.75257(7) 0.34072(6) 0.0173(3) Uani 1 1 d . . .
C3 C 0.61787(16) 0.78402(8) 0.35170(7) 0.0221(3) Uani 1 1 d . . .
H3A H 0.6492 0.7627 0.3958 0.027 Uiso 1 1 calc R . .
H3B H 0.6723 0.7611 0.3154 0.027 Uiso 1 1 calc R . .
C4 C 0.63308(17) 0.87691(8) 0.35168(8) 0.0290(3) Uani 1 1 d . . .
H4 H 0.6081 0.8980 0.3058 0.035 Uiso 1 1 calc R . .
C5 C 0.5450(2) 0.91350(9) 0.40438(8) 0.0337(4) Uani 1 1 d . . .
H5A H 0.5520 0.9737 0.4032 0.040 Uiso 1 1 calc R . .
H5B H 0.5705 0.8948 0.4504 0.040 Uiso 1 1 calc R . .
C6 C 0.40843(18) 0.88866(9) 0.39103(7) 0.0292(4) Uani 1 1 d . . .
H6A H 0.3816 0.9110 0.3464 0.035 Uiso 1 1 calc R . .
H6B H 0.3538 0.9131 0.4265 0.035 Uiso 1 1 calc R . .
C7 C 0.38890(16) 0.79581(8) 0.39079(7) 0.0237(3) Uani 1 1 d . . .
H7 H 0.4132 0.7767 0.4374 0.028 Uiso 1 1 calc R . .
C8 C 0.47827(14) 0.65783(7) 0.34803(6) 0.0191(3) Uani 1 1 d . . .
H8A H 0.5593 0.6378 0.3669 0.023 Uiso 1 1 calc R . .
H8B H 0.4091 0.6412 0.3791 0.023 Uiso 1 1 calc R . .
C9 C 0.45651(14) 0.62257(7) 0.27660(6) 0.0159(2) Uani 1 1 d . . .
H9 H 0.5340 0.5923 0.2619 0.019 Uiso 1 1 calc R . .
C10 C 0.43256(13) 0.68912(7) 0.15996(6) 0.0140(2) Uani 1 1 d . . .
C11 C 0.54479(13) 0.67229(7) 0.12488(6) 0.0159(2) Uani 1 1 d . . .
C12 C 0.53409(14) 0.65646(8) 0.05507(7) 0.0194(2) Uani 1 1 d . . .
H12 H 0.6079 0.6445 0.0293 0.023 Uiso 1 1 calc R . .
C13 C 0.41772(14) 0.65802(8) 0.02297(7) 0.0212(3) Uani 1 1 d . . .
H13 H 0.4124 0.6464 -0.0244 0.025 Uiso 1 1 calc R . .
C14 C 0.30930(14) 0.67632(8) 0.05894(7) 0.0196(3) Uani 1 1 d . . .
H14 H 0.2305 0.6782 0.0358 0.024 Uiso 1 1 calc R . .
C15 C 0.31359(13) 0.69223(7) 0.12909(6) 0.0156(2) Uani 1 1 d . . .
C16 C 0.34274(15) 0.56714(8) 0.26939(8) 0.0224(3) Uani 1 1 d . . .
H16A H 0.2668 0.5959 0.2851 0.034 Uiso 1 1 calc R . .
H16B H 0.3554 0.5180 0.2970 0.034 Uiso 1 1 calc R . .
H16C H 0.3324 0.5517 0.2214 0.034 Uiso 1 1 calc R . .
C17 C 0.7712(2) 0.89926(11) 0.36422(11) 0.0422(5) Uani 1 1 d . . .
H17A H 0.7799 0.9588 0.3657 0.063 Uiso 1 1 calc R . .
H17B H 0.8235 0.8774 0.3272 0.063 Uiso 1 1 calc R . .
H17C H 0.7990 0.8760 0.4077 0.063 Uiso 1 1 calc R . .
C18 C 0.24924(17) 0.77049(10) 0.38120(8) 0.0290(3) Uani 1 1 d . . .
H18 H 0.2492 0.7159 0.3585 0.035 Uiso 1 1 calc R . .
C19 C 0.17207(18) 0.82841(11) 0.33591(9) 0.0334(4) Uani 1 1 d . . .
H19A H 0.0898 0.8036 0.3258 0.050 Uiso 1 1 calc R . .
H19B H 0.2178 0.8383 0.2933 0.050 Uiso 1 1 calc R . .
H19C H 0.1592 0.8803 0.3598 0.050 Uiso 1 1 calc R . .
C20 C 0.1843(2) 0.75997(13) 0.45055(10) 0.0462(5) Uani 1 1 d . . .
H20A H 0.1895 0.8112 0.4762 0.069 Uiso 1 1 calc R . .
H20B H 0.2265 0.7165 0.4762 0.069 Uiso 1 1 calc R . .
H20C H 0.0953 0.7455 0.4436 0.069 Uiso 1 1 calc R . .
C21 C 0.67431(13) 0.67318(8) 0.15840(7) 0.0173(2) Uani 1 1 d . . .
H21 H 0.6616 0.6802 0.2086 0.021 Uiso 1 1 calc R . .
C22 C 0.75057(17) 0.74642(10) 0.13263(11) 0.0384(4) Uani 1 1 d . . .
H22A H 0.7678 0.7398 0.0838 0.058 Uiso 1 1 calc R . .
H22B H 0.8307 0.7497 0.1576 0.058 Uiso 1 1 calc R . .
H22C H 0.7021 0.7966 0.1400 0.058 Uiso 1 1 calc R . .
C23 C 0.74489(16) 0.59312(9) 0.14720(9) 0.0266(3) Uani 1 1 d . . .
H23A H 0.6930 0.5476 0.1636 0.040 Uiso 1 1 calc R . .
H23B H 0.8249 0.5943 0.1723 0.040 Uiso 1 1 calc R . .
H23C H 0.7620 0.5860 0.0985 0.040 Uiso 1 1 calc R . .
C24 C 0.19304(13) 0.71329(8) 0.16692(7) 0.0184(2) Uani 1 1 d . . .
H24 H 0.2142 0.7188 0.2164 0.022 Uiso 1 1 calc R . .
C25 C 0.09340(14) 0.64617(9) 0.15980(8) 0.0254(3) Uani 1 1 d . . .
H25A H 0.0645 0.6435 0.1124 0.038 Uiso 1 1 calc R . .
H25B H 0.0215 0.6584 0.1896 0.038 Uiso 1 1 calc R . .
H25C H 0.1304 0.5936 0.1728 0.038 Uiso 1 1 calc R . .
C26 C 0.14077(15) 0.79548(9) 0.14221(8) 0.0254(3) Uani 1 1 d . . .
H26A H 0.2053 0.8378 0.1480 0.038 Uiso 1 1 calc R . .
H26B H 0.0657 0.8098 0.1689 0.038 Uiso 1 1 calc R . .
H26C H 0.1179 0.7913 0.0939 0.038 Uiso 1 1 calc R . .
C27 C 0.49209(15) 0.46348(8) 0.45170(7) 0.0250(3) Uani 1 1 d D . .
H27 H 0.5301 0.4793 0.4069 0.030 Uiso 1 1 calc R A 1
Cl2A Cl 0.3293(3) 0.4762(2) 0.44813(18) 0.0550(8) Uani 0.58 1 d PD B 1
Cl3A Cl 0.5340(4) 0.36204(16) 0.47110(17) 0.0464(8) Uani 0.58 1 d PD B 1
Cl4A Cl 0.5493(3) 0.5298(2) 0.5165(2) 0.0333(4) Uani 0.58 1 d P B 1
Cl2B Cl 0.3243(3) 0.47531(16) 0.44588(15) 0.0224(5) Uani 0.42 1 d PD B 2
Cl3B Cl 0.5296(3) 0.36136(13) 0.47018(16) 0.0208(6) Uani 0.42 1 d PD B 2
Cl4B Cl 0.5626(6) 0.5308(4) 0.5085(3) 0.0599(13) Uani 0.42 1 d P B 2
C28 C 0.90006(17) 0.53003(9) 0.34692(8) 0.0303(3) Uani 1 1 d D . .
H28 H 0.8149 0.5070 0.3361 0.036 Uiso 1 1 calc R C 1
Cl5A Cl 0.8964(4) 0.6363(2) 0.3370(2) 0.0645(10) Uani 0.58 1 d PD D 1
Cl6A Cl 0.93849(19) 0.50701(14) 0.42993(11) 0.0571(5) Uani 0.58 1 d PD D 1
Cl7A Cl 1.01474(17) 0.48715(11) 0.29051(8) 0.0459(3) Uani 0.58 1 d PD D 1
Cl5B Cl 0.8913(4) 0.6374(3) 0.3299(2) 0.0378(6) Uani 0.42 1 d PD D 2
Cl6B Cl 0.8811(3) 0.5117(2) 0.43696(16) 0.0691(9) Uani 0.42 1 d PD D 2
Cl7B Cl 1.0398(3) 0.49016(18) 0.31977(17) 0.0744(9) Uani 0.42 1 d PD D 2

loop_
_atom_site_aniso_label
_atom_site_aniso_U_11
_atom_site_aniso_U_22
_atom_site_aniso_U_33
_atom_site_aniso_U_23
_atom_site_aniso_U_13
_atom_site_aniso_U_12
Cl1 0.02098(16) 0.01590(11) 0.01753(13) 0.00156(10) -0.00079(12) -0.00142(11)
N1 0.0122(5) 0.0138(4) 0.0129(4) 0.0008(3) -0.0008(4) 0.0010(4)
C1 0.0143(6) 0.0142(5) 0.0144(5) 0.0009(4) -0.0002(5) 0.0012(4)
C2 0.0260(7) 0.0136(5) 0.0124(5) 0.0014(4) -0.0024(5) 0.0020(5)
C3 0.0281(8) 0.0198(5) 0.0185(6) 0.0009(4) -0.0078(6) -0.0011(5)
C4 0.0400(10) 0.0207(6) 0.0263(7) 0.0021(5) -0.0133(7) -0.0064(6)
C5 0.0590(12) 0.0179(6) 0.0243(7) -0.0039(5) -0.0150(8) -0.0002(7)
C6 0.0490(11) 0.0211(6) 0.0175(6) -0.0038(5) -0.0014(6) 0.0087(6)
C7 0.0382(9) 0.0203(5) 0.0127(6) 0.0007(4) 0.0028(6) 0.0047(6)
C8 0.0280(8) 0.0151(5) 0.0142(5) 0.0022(4) -0.0029(5) 0.0014(5)
C9 0.0206(7) 0.0117(4) 0.0154(5) 0.0025(4) -0.0009(5) 0.0019(4)
C10 0.0174(6) 0.0131(5) 0.0116(5) 0.0001(4) -0.0004(5) -0.0010(4)
C11 0.0164(6) 0.0157(5) 0.0156(5) 0.0001(4) 0.0002(5) -0.0006(5)
C12 0.0202(7) 0.0215(5) 0.0166(6) -0.0016(4) 0.0032(5) 0.0002(5)
C13 0.0260(8) 0.0242(6) 0.0135(6) -0.0031(4) -0.0007(5) -0.0017(5)
C14 0.0203(7) 0.0227(6) 0.0158(6) -0.0012(5) -0.0049(5) -0.0014(5)
C15 0.0155(6) 0.0153(5) 0.0161(6) 0.0000(4) -0.0025(5) -0.0006(4)
C16 0.0259(8) 0.0175(5) 0.0238(7) 0.0040(5) -0.0045(6) -0.0047(5)
C17 0.0481(12) 0.0327(8) 0.0458(11) 0.0063(7) -0.0230(9) -0.0160(8)
C18 0.0350(10) 0.0280(7) 0.0240(7) 0.0026(5) 0.0120(7) 0.0057(6)
C19 0.0315(9) 0.0400(8) 0.0285(8) 0.0035(7) 0.0064(7) 0.0073(7)
C20 0.0548(13) 0.0495(10) 0.0344(9) 0.0128(8) 0.0235(9) 0.0124(9)
C21 0.0135(6) 0.0190(5) 0.0195(6) -0.0007(4) 0.0007(5) 0.0001(5)
C22 0.0243(9) 0.0297(7) 0.0610(12) 0.0154(8) -0.0148(9) -0.0099(7)
C23 0.0198(8) 0.0255(6) 0.0346(8) -0.0024(6) -0.0023(6) 0.0030(6)
C24 0.0141(6) 0.0226(6) 0.0185(6) -0.0011(5) -0.0023(5) 0.0000(5)
C25 0.0181(7) 0.0281(6) 0.0298(7) 0.0010(5) 0.0001(6) -0.0034(5)
C26 0.0195(8) 0.0232(6) 0.0335(8) -0.0007(5) -0.0037(6) 0.0025(5)
C27 0.0329(9) 0.0222(6) 0.0199(6) 0.0001(5) 0.0022(6) -0.0035(5)
Cl2A 0.0435(16) 0.0556(14) 0.0658(17) 0.0220(12) 0.0106(12) 0.0006(11)
Cl3A 0.0649(19) 0.0388(11) 0.0356(14) 0.0036(10) 0.0004(12) 0.0061(11)
Cl4A 0.0375(7) 0.0290(7) 0.0333(9) -0.0131(6) -0.0045(6) 0.0019(5)
Cl2B 0.0184(12) 0.0236(9) 0.0252(10) 0.0093(8) -0.0012(9) -0.0066(8)
Cl3B 0.0342(14) 0.0077(7) 0.0204(13) 0.0009(7) 0.0125(10) 0.0026(8)
Cl4B 0.100(3) 0.0384(13) 0.0414(18) -0.0025(10) -0.030(2) -0.0110(18)
C28 0.0284(9) 0.0292(7) 0.0331(8) 0.0024(6) -0.0055(7) -0.0025(6)
Cl5A 0.095(2) 0.0288(9) 0.0693(18) 0.0110(9) -0.0165(11) 0.0039(10)
Cl6A 0.0905(14) 0.0464(5) 0.0344(7) 0.0066(5) -0.0254(9) 0.0009(9)
Cl7A 0.0368(9) 0.0326(4) 0.0684(8) 0.0057(5) 0.0207(6) -0.0051(5)
Cl5B 0.0466(13) 0.0332(13) 0.0337(8) 0.0004(7) -0.0009(9) 0.0112(10)
Cl6B 0.109(2) 0.0695(13) 0.0286(8) 0.0038(7) -0.0103(14) -0.0215(18)
Cl7B 0.0278(10) 0.0486(9) 0.147(3) 0.0064(17) 0.0208(16) -0.0033(7)

loop_
_atom_type_symbol
_atom_type_description
_atom_type_scat_dispersion_real
_atom_type_scat_dispersion_imag
_atom_type_scat_source
C C 0.0033 0.0016 'International Tables Vol C Tables 4.2.6.8 and 6.1.1.4'
H H 0.0000 0.0000 'International Tables Vol C Tables 4.2.6.8 and 6.1.1.4'
N N 0.0061 0.0033 'International Tables Vol C Tables 4.2.6.8 and 6.1.1.4'
Cl Cl 0.1484 0.1585 'International Tables Vol C Tables 4.2.6.8 and 6.1.1.4'

loop_
_geom_angle_atom_site_label_1
_geom_angle_atom_site_label_2
_geom_angle_atom_site_label_3
_geom_angle
C1 N1 C10 126.41(10)
C1 N1 C9 114.40(10)
C10 N1 C9 118.96(9)
N1 C1 C2 112.96(10)
C1 C2 C3 107.23(11)
C1 C2 C7 114.09(11)
C3 C2 C7 110.29(11)
C1 C2 C8 102.65(10)
C3 C2 C8 109.77(11)
C7 C2 C8 112.44(11)
C4 C3 C2 115.41(13)
C5 C4 C17 112.56(14)
C5 C4 C3 109.19(14)
C17 C4 C3 109.82(14)
C4 C5 C6 111.10(12)
C5 C6 C7 113.13(13)
C6 C7 C18 113.26(13)
C6 C7 C2 111.61(12)
C18 C7 C2 113.68(12)
C9 C8 C2 107.11(10)
N1 C9 C16 111.17(11)
N1 C9 C8 102.58(9)
C16 C9 C8 115.51(12)
C15 C10 C11 123.92(11)
C15 C10 N1 119.37(11)
C11 C10 N1 116.56(11)
C12 C11 C10 116.70(12)
C12 C11 C21 119.90(12)
C10 C11 C21 123.37(11)
C13 C12 C11 120.97(13)
C14 C13 C12 120.73(12)
C13 C14 C15 121.05(13)
C10 C15 C14 116.61(12)
C10 C15 C24 123.64(11)
C14 C15 C24 119.74(12)
C20 C18 C19 110.16(14)
C20 C18 C7 110.52(15)
C19 C18 C7 114.37(13)
C11 C21 C23 111.76(11)
C11 C21 C22 109.84(11)
C23 C21 C22 111.62(13)
C15 C24 C25 111.81(11)
C15 C24 C26 110.39(11)
C25 C24 C26 110.73(12)
Cl4B C27 Cl2A 112.1(2)
Cl4B C27 Cl3B 112.0(3)
Cl2A C27 Cl3B 110.27(17)
Cl4B C27 Cl3A 110.6(3)
Cl2A C27 Cl3A 111.80(18)
Cl3B C27 Cl3A 1.7(2)
Cl4B C27 Cl4A 6.7(3)
Cl2A C27 Cl4A 107.06(16)
Cl3B C27 Cl4A 110.94(19)
Cl3A C27 Cl4A 109.65(19)
Cl4B C27 Cl2B 113.5(2)
Cl2A C27 Cl2B 1.5(2)
Cl3B C27 Cl2B 109.89(16)
Cl3A C27 Cl2B 111.43(17)
Cl4A C27 Cl2B 108.51(15)
Cl7B C28 Cl6A 90.39(15)
Cl7B C28 Cl5A 111.48(19)
Cl6A C28 Cl5A 109.16(19)
Cl7B C28 Cl7A 20.77(11)
Cl6A C28 Cl7A 109.86(12)
Cl5A C28 Cl7A 109.71(17)
Cl7B C28 Cl5B 111.32(18)
Cl6A C28 Cl5B 113.8(2)
Cl5A C28 Cl5B 4.7(3)
Cl7A C28 Cl5B 107.82(15)
Cl7B C28 Cl6B 109.82(18)
Cl6A C28 Cl6B 20.33(11)
Cl5A C28 Cl6B 105.8(2)
Cl7A C28 Cl6B 128.09(15)
Cl5B C28 Cl6B 109.9(2)

loop_
_geom_bond_atom_site_label_1
_geom_bond_atom_site_label_2
_geom_bond_distance
N1 C1 1.2830(15)
N1 C10 1.4586(16)
N1 C9 1.4980(15)
C1 C2 1.4950(17)
C2 C3 1.548(2)
C2 C7 1.5565(19)
C2 C8 1.5590(17)
C3 C4 1.5303(19)
C4 C5 1.515(3)
C4 C17 1.526(3)
C5 C6 1.524(3)
C6 C7 1.535(2)
C7 C18 1.546(3)
C8 C9 1.5330(17)
C9 C16 1.514(2)
C10 C15 1.3973(19)
C10 C11 1.3993(19)
C11 C12 1.3983(18)
C11 C21 1.520(2)
C12 C13 1.383(2)
C13 C14 1.379(2)
C14 C15 1.4012(18)
C15 C24 1.5149(19)
C18 C20 1.534(2)
C18 C19 1.535(2)
C21 C23 1.525(2)
C21 C22 1.532(2)
C24 C25 1.5293(19)
C24 C26 1.5341(19)
C27 Cl4B 1.736(6)
C27 Cl2A 1.736(4)
C27 Cl3B 1.757(3)
C27 Cl3A 1.761(3)
C27 Cl4A 1.777(4)
C27 Cl2B 1.789(4)
C28 Cl7B 1.701(3)
C28 Cl6A 1.720(3)
C28 Cl5A 1.752(4)
C28 Cl7A 1.786(3)
C28 Cl5B 1.793(4)
C28 Cl6B 1.803(4)
